data_2230989
loop_
_publ_author_name
'Vr\'abel, Viktor'
'Siv\'y, J\'ulius'
'\<Svorc, \/Lubom\'ir'
'\<Saf\'a\<r, Peter'
'Marchal\'in, \<Stefan'

_publ_section_title
;
 (8a<i>RS</i>)-8,8a-Dihydrofuro[3,2-<i>f</i>]indolizine-6,9(4<i>H</i>,7<i>H</i>)-dione
;
_journal_coeditor_code BG2407
_journal_issue 8
_journal_name_full 'Acta Crystallographica Section E'
_journal_page_first o2035
_journal_paper_doi 10.1107/S1600536811027383
_journal_volume 67
_journal_year 2011
_chemical_formula_iupac 'C10 H9 N O3'
_chemical_formula_moiety 'C10 H9 N O3'
_chemical_formula_sum 'C10 H9 N O3'
_chemical_formula_weight 191.18
_chemical_name_systematic
;
(8a<i>RS</i>)-8,8a-Dihydrofuro[3,2-<i>f</i>]indolizine-
6,9(4<i>H</i>,7<i>H</i>)-dione
;
_space_group_IT_number 14
_symmetry_cell_setting monoclinic
_symmetry_space_group_name_Hall '-P 2yn'
_symmetry_space_group_name_H-M 'P 1 21/n 1'
_atom_sites_solution_hydrogens geom
_atom_sites_solution_primary direct
_atom_sites_solution_secondary difmap
_audit_creation_method SHELXL-97
_cell_angle_alpha 90.00
_cell_angle_beta 105.775(3)
_cell_angle_gamma 90.00
_cell_formula_units_Z 4
_cell_length_a 7.63534(19)
_cell_length_b 11.7583(2)
_cell_length_c 9.9234(3)
_cell_measurement_reflns_used 7934
_cell_measurement_temperature 298(2)
_cell_measurement_theta_max 29.3225
_cell_measurement_theta_min 3.4609
_cell_volume 857.35(4)
_computing_cell_refinement
;
CrysAlis RED (Oxford Diffraction, 2006)
;
_computing_data_collection
;
CrysAlis CCD (Oxford Diffraction, 2006)
;
_computing_data_reduction
;
CrysAlis RED
;
_computing_molecular_graphics 'DIAMOND (Brandenburg, 2001)'
_computing_publication_material 'enCIFer (Allen <i>et al.</i>, 2004)'
_computing_structure_refinement 'SHELXL-97 (Sheldrick, 2008)'
_computing_structure_solution 'SHELXS-97 (Sheldrick, 2008)'
_diffrn_ambient_temperature 298(2)
_diffrn_detector_area_resol_mean 10.4340
_diffrn_measured_fraction_theta_full 0.998
_diffrn_measured_fraction_theta_max 0.933
_diffrn_measurement_device_type 'Oxford Diffraction Gemini R CCD'
_diffrn_measurement_method
;
Rotation method data acquisition using \w and \f scans
;
_diffrn_radiation_monochromator graphite
_diffrn_radiation_source 'fine-focus sealed tube'
_diffrn_radiation_type MoK\a
_diffrn_radiation_wavelength 0.71073
_diffrn_reflns_av_R_equivalents 0.0184
_diffrn_reflns_av_sigmaI/netI 0.0145
_diffrn_reflns_limit_h_max 10
_diffrn_reflns_limit_h_min -10
_diffrn_reflns_limit_k_max 14
_diffrn_reflns_limit_k_min -15
_diffrn_reflns_limit_l_max 13
_diffrn_reflns_limit_l_min -13
_diffrn_reflns_number 14552
_diffrn_reflns_theta_full 26.00
_diffrn_reflns_theta_max 29.39
_diffrn_reflns_theta_min 3.47
_diffrn_standards_decay_% 0
_diffrn_standards_number 0
_exptl_absorpt_coefficient_mu 0.111
_exptl_absorpt_correction_T_max 0.992
_exptl_absorpt_correction_T_min 0.952
_exptl_absorpt_correction_type analytical
_exptl_absorpt_process_details '(Clark & Reid, 1995)'
_exptl_crystal_colour yellow
_exptl_crystal_density_diffrn 1.481
_exptl_crystal_density_method 'not measured'
_exptl_crystal_description block
_exptl_crystal_F_000 400
_exptl_crystal_size_max 0.4853
_exptl_crystal_size_mid 0.2319
_exptl_crystal_size_min 0.1247
_refine_diff_density_max 0.203
_refine_diff_density_min -0.161
_refine_ls_extinction_method none
_refine_ls_goodness_of_fit_ref 1.030
_refine_ls_hydrogen_treatment constr
_refine_ls_matrix_type full
_refine_ls_number_parameters 127
_refine_ls_number_reflns 2213
_refine_ls_number_restraints 0
_refine_ls_restrained_S_all 1.030
_refine_ls_R_factor_all 0.0564
_refine_ls_R_factor_gt 0.0402
_refine_ls_shift/su_max 0.000
_refine_ls_shift/su_mean 0.000
_refine_ls_structure_factor_coef Fsqd
_refine_ls_weighting_details 'calc w=1/[\s^2^(Fo^2^)+(0.0630P)^2^+0.1300P] where P=(Fo^2^+2Fc^2^)/3'
_refine_ls_weighting_scheme calc
_refine_ls_wR_factor_gt 0.1127
_refine_ls_wR_factor_ref 0.1199
_reflns_number_gt 1646
_reflns_number_total 2213
_reflns_threshold_expression I>2\s(I)
_cod_data_source_file bg2407.cif
_cod_data_source_block I
_cod_original_sg_symbol_H-M 'P 21/n'
_cod_database_code 2230989
_cod_database_fobs_code 2230989

loop_
_symmetry_equiv_pos_as_xyz
'x, y, z'
'-x+1/2, y+1/2, -z+1/2'
'-x, -y, -z'
'x-1/2, -y-1/2, z-1/2'

loop_
_atom_site_type_symbol
_atom_site_label
_atom_site_fract_x
_atom_site_fract_y
_atom_site_fract_z
_atom_site_U_iso_or_equiv
_atom_site_adp_type
_atom_site_calc_flag
_atom_site_refinement_flags
_atom_site_occupancy
_atom_site_symmetry_multiplicity
C C2 1.15109(18) 0.99636(12) 0.67889(14) 0.0438(3) Uani d . 1 1
C C3 1.3182(2) 1.01426(13) 0.62848(17) 0.0543(4) Uani d . 1 1
H H3B 1.4237 1.0285 0.7068 0.065 Uiso calc R 1 1
H H3A 1.3015 1.0783 0.5647 0.065 Uiso calc R 1 1
C C4 1.3418(2) 0.90534(14) 0.55443(18) 0.0584(4) Uani d . 1 1
H H4B 1.4692 0.8843 0.5756 0.070 Uiso calc R 1 1
H H4A 1.2938 0.9134 0.4538 0.070 Uiso calc R 1 1
C C5 1.23351(17) 0.81624(11) 0.61138(14) 0.0439(3) Uani d . 1 1
H H5A 1.3159 0.7767 0.6906 0.053 Uiso calc R 1 1
C C6 1.13528(19) 0.72915(11) 0.50495(14) 0.0456(3) Uani d . 1 1
C C7 0.96776(18) 0.69128(11) 0.53212(13) 0.0429(3) Uani d . 1 1
C C8 0.7398(2) 0.58131(13) 0.53142(16) 0.0539(4) Uani d . 1 1
H H8A 0.6557 0.5223 0.5095 0.065 Uiso calc R 1 1
C C9 0.74188(18) 0.66085(12) 0.62999(14) 0.0475(3) Uani d . 1 1
H H9A 0.6623 0.6671 0.6858 0.057 Uiso calc R 1 1
C C10 0.89106(17) 0.73291(11) 0.63038(13) 0.0408(3) Uani d . 1 1
C C11 0.96560(19) 0.83359(13) 0.71747(14) 0.0483(3) Uani d . 1 1
H H11B 0.8692 0.8880 0.7146 0.058 Uiso calc R 1 1
H H11A 1.0172 0.8106 0.8140 0.058 Uiso calc R 1 1
N N1 1.10563(14) 0.88532(10) 0.66294(11) 0.0425(3) Uani d . 1 1
O O1 1.07083(16) 1.06761(9) 0.72905(13) 0.0636(3) Uani d . 1 1
O O2 1.19841(17) 0.69185(9) 0.41368(12) 0.0654(3) Uani d . 1 1
O O3 0.87461(14) 0.59746(9) 0.46802(10) 0.0535(3) Uani d . 1 1

loop_
_atom_site_aniso_label
_atom_site_aniso_U_11
_atom_site_aniso_U_22
_atom_site_aniso_U_33
_atom_site_aniso_U_12
_atom_site_aniso_U_13
_atom_site_aniso_U_23
C2 0.0435(6) 0.0436(7) 0.0472(7) 0.0004(5) 0.0176(5) 0.0013(5)
C3 0.0515(8) 0.0506(8) 0.0679(9) -0.0066(6) 0.0282(7) 0.0042(7)
C4 0.0544(8) 0.0586(9) 0.0760(10) -0.0066(7) 0.0412(8) -0.0008(7)
C5 0.0412(6) 0.0457(7) 0.0519(7) 0.0039(5) 0.0249(6) 0.0033(6)
C6 0.0541(7) 0.0405(7) 0.0511(7) 0.0077(6) 0.0294(6) 0.0049(5)
C7 0.0476(7) 0.0408(7) 0.0437(7) 0.0003(5) 0.0180(6) -0.0004(5)
C8 0.0480(8) 0.0501(8) 0.0624(9) -0.0075(6) 0.0131(7) 0.0025(7)
C9 0.0428(7) 0.0526(8) 0.0495(7) -0.0036(6) 0.0169(6) 0.0068(6)
C10 0.0419(6) 0.0441(7) 0.0392(6) -0.0003(5) 0.0161(5) 0.0044(5)
C11 0.0504(7) 0.0550(8) 0.0492(7) -0.0092(6) 0.0301(6) -0.0073(6)
N1 0.0428(6) 0.0440(6) 0.0487(6) -0.0026(5) 0.0263(5) -0.0035(5)
O1 0.0681(7) 0.0486(6) 0.0852(8) 0.0021(5) 0.0396(6) -0.0122(5)
O2 0.0849(8) 0.0569(6) 0.0742(7) 0.0039(6) 0.0552(7) -0.0080(5)
O3 0.0584(6) 0.0480(6) 0.0559(6) -0.0029(4) 0.0188(5) -0.0085(4)

loop_
_atom_type_symbol
_atom_type_description
_atom_type_scat_dispersion_real
_atom_type_scat_dispersion_imag
_atom_type_scat_source
C C 0.0033 0.0016 'International Tables Vol C Tables 4.2.6.8 and 6.1.1.4'
H H 0.0000 0.0000 'International Tables Vol C Tables 4.2.6.8 and 6.1.1.4'
N N 0.0061 0.0033 'International Tables Vol C Tables 4.2.6.8 and 6.1.1.4'
O O 0.0106 0.0060 'International Tables Vol C Tables 4.2.6.8 and 6.1.1.4'

loop_
_geom_angle_atom_site_label_1
_geom_angle_atom_site_label_2
_geom_angle_atom_site_label_3
_geom_angle
O1 C2 N1 124.75(12)
O1 C2 C3 127.14(13)
N1 C2 C3 108.08(11)
C2 C3 C4 105.48(12)
C2 C3 H3B 110.6
C4 C3 H3B 110.6
C2 C3 H3A 110.6
C4 C3 H3A 110.6
H3B C3 H3A 108.8
C3 C4 C5 104.60(11)
C3 C4 H4B 110.8
C5 C4 H4B 110.8
C3 C4 H4A 110.8
C5 C4 H4A 110.8
H4B C4 H4A 108.9
N1 C5 C6 111.56(10)
N1 C5 C4 103.12(11)
C6 C5 C4 114.77(12)
N1 C5 H5A 109.1
C6 C5 H5A 109.1
C4 C5 H5A 109.1
O2 C6 C7 125.20(14)
O2 C6 C5 122.74(13)
C7 C6 C5 111.91(10)
C10 C7 O3 110.64(11)
C10 C7 C6 126.76(13)
O3 C7 C6 122.29(11)
C9 C8 O3 112.18(12)
C9 C8 H8A 123.9
O3 C8 H8A 123.9
C8 C9 C10 105.49(12)
C8 C9 H9A 127.3
C10 C9 H9A 127.3
C7 C10 C9 106.58(12)
C7 C10 C11 122.24(11)
C9 C10 C11 131.16(11)
N1 C11 C10 108.71(10)
N1 C11 H11B 109.9
C10 C11 H11B 109.9
N1 C11 H11A 109.9
C10 C11 H11A 109.9
H11B C11 H11A 108.3
C2 N1 C11 123.51(10)
C2 N1 C5 113.76(10)
C11 N1 C5 121.64(11)
C8 O3 C7 105.10(10)

loop_
_geom_bond_atom_site_label_1
_geom_bond_atom_site_label_2
_geom_bond_distance
C2 O1 1.2211(16)
C2 N1 1.3492(18)
C2 C3 1.5062(18)
C3 C4 1.512(2)
C3 H3B 0.9700
C3 H3A 0.9700
C4 C5 1.5345(19)
C4 H4B 0.9700
C4 H4A 0.9700
C5 N1 1.4651(15)
C5 C6 1.515(2)
C5 H5A 0.9800
C6 O2 1.2176(16)
C6 C7 1.4472(18)
C7 C10 1.3578(17)
C7 O3 1.3717(16)
C8 C9 1.350(2)
C8 O3 1.3579(18)
C8 H8A 0.9300
C9 C10 1.4188(18)
C9 H9A 0.9300
C10 C11 1.4848(19)
C11 N1 1.4562(15)
C11 H11B 0.9700
C11 H11A 0.9700

loop_
_geom_torsion_atom_site_label_1
_geom_torsion_atom_site_label_2
_geom_torsion_atom_site_label_3
_geom_torsion_atom_site_label_4
_geom_torsion
O1 C2 C3 C4 -170.54(15)
N1 C2 C3 C4 11.15(17)
C2 C3 C4 C5 -20.30(17)
C3 C4 C5 N1 21.70(16)
C3 C4 C5 C6 143.24(13)
N1 C5 C6 O2 152.99(13)
C4 C5 C6 O2 36.17(19)
N1 C5 C6 C7 -31.17(16)
C4 C5 C6 C7 -147.98(12)
O2 C6 C7 C10 -178.15(14)
C5 C6 C7 C10 6.1(2)
O2 C6 C7 O3 9.0(2)
C5 C6 C7 O3 -166.75(11)
O3 C8 C9 C10 -0.56(16)
O3 C7 C10 C9 0.67(15)
C6 C7 C10 C9 -172.91(13)
O3 C7 C10 C11 179.19(12)
C6 C7 C10 C11 5.6(2)
C8 C9 C10 C7 -0.07(15)
C8 C9 C10 C11 -178.40(15)
C7 C10 C11 N1 9.17(19)
C9 C10 C11 N1 -172.72(13)
O1 C2 N1 C11 -6.8(2)
C3 C2 N1 C11 171.60(12)
O1 C2 N1 C5 -174.95(14)
C3 C2 N1 C5 3.41(16)
C10 C11 N1 C2 153.77(12)
C10 C11 N1 C5 -38.95(17)
C6 C5 N1 C2 -139.84(12)
C4 C5 N1 C2 -16.15(16)
C6 C5 N1 C11 51.73(16)
C4 C5 N1 C11 175.42(12)
C9 C8 O3 C7 0.96(16)
C10 C7 O3 C8 -0.99(15)
C6 C7 O3 C8 172.92(13)

loop_
_cod_related_entry_id
_cod_related_entry_database
_cod_related_entry_code
1 ChemSpider 8854603
